data_1506237
loop_
_publ_author_name
'Hoye, Thomas R.'
'Dvornikovs, Vadims'
'Sizova, Elena'

_publ_section_title
;
 Silylative Dieckmann-like cyclizations of ester-imides (and diesters).
;
_journal_issue 23
_journal_name_full 'Organic letters'
_journal_page_first 5191
_journal_page_last 5194
_journal_paper_doi 10.1021/ol061988q
_journal_volume 8
_journal_year 2006
_chemical_formula_moiety 'C12 H19 N O4 Si'
_chemical_formula_sum 'C12 H19 N O4 Si'
_chemical_formula_weight 269.37
_chemical_name_common 03097
_chemical_name_systematic
; 
 ? 
;
_space_group_IT_number 14
_symmetry_cell_setting monoclinic
_symmetry_space_group_name_Hall '-P 2ybc'
_symmetry_space_group_name_H-M 'P 1 21/c 1'
_atom_sites_solution_hydrogens geom
_atom_sites_solution_primary direct
_atom_sites_solution_secondary difmap
_audit_creation_method SHELXL-97
_cell_angle_alpha 90.00
_cell_angle_beta 99.607(3)
_cell_angle_gamma 90.00
_cell_formula_units_Z 4
_cell_length_a 17.935(4)
_cell_length_b 6.408(1)
_cell_length_c 12.934(3)
_cell_measurement_reflns_used 1980
_cell_measurement_temperature 173(2)
_cell_volume 1465.6(5)
_computing_cell_refinement 'SAINT, Bruker'
_computing_data_collection 'SMART, Bruker'
_computing_data_reduction 'SAINT, Bruker'
_computing_molecular_graphics 'SHELXTL, Bruker'
_computing_structure_refinement SHELXL-97
_computing_structure_solution SHELXS-97
_diffrn_ambient_temperature 173(2)
_diffrn_measured_fraction_theta_full 1.000
_diffrn_measured_fraction_theta_max 1.000
_diffrn_measurement_device_type 'Siemens SMART Platform CCD'
_diffrn_measurement_method 'area detector, omega scans'
_diffrn_radiation_monochromator graphite
_diffrn_radiation_source 'normal-focus sealed tube'
_diffrn_radiation_type MoK\a
_diffrn_radiation_wavelength 0.71073
_diffrn_reflns_av_R_equivalents 0.0523
_diffrn_reflns_av_sigmaI/netI 0.0383
_diffrn_reflns_limit_h_max 21
_diffrn_reflns_limit_h_min -21
_diffrn_reflns_limit_k_max 7
_diffrn_reflns_limit_k_min -7
_diffrn_reflns_limit_l_max 15
_diffrn_reflns_limit_l_min -15
_diffrn_reflns_number 13160
_diffrn_reflns_theta_full 25.07
_diffrn_reflns_theta_max 25.07
_diffrn_reflns_theta_min 1.15
_exptl_absorpt_coefficient_mu 0.166
_exptl_absorpt_correction_T_max 1.000000
_exptl_absorpt_correction_T_min 0.754755
_exptl_absorpt_correction_type multi-scan
_exptl_absorpt_process_details 'SADABS, R. Blessing, 1995'
_exptl_crystal_colour colorless
_exptl_crystal_density_diffrn 1.221
_exptl_crystal_density_method 'not measured'
_exptl_crystal_description 'block (cut from needle)'
_exptl_crystal_F_000 576
_exptl_crystal_size_max 0.48
_exptl_crystal_size_mid 0.22
_exptl_crystal_size_min 0.18
_refine_diff_density_max 0.475
_refine_diff_density_min -0.489
_refine_diff_density_rms 0.066
_refine_ls_extinction_method none
_refine_ls_goodness_of_fit_ref 1.026
_refine_ls_hydrogen_treatment riding
_refine_ls_matrix_type full
_refine_ls_number_parameters 180
_refine_ls_number_reflns 2614
_refine_ls_number_restraints 15
_refine_ls_restrained_S_all 1.027
_refine_ls_R_factor_all 0.1170
_refine_ls_R_factor_gt 0.0937
_refine_ls_shift/su_max 0.000
_refine_ls_shift/su_mean 0.000
_refine_ls_structure_factor_coef Fsqd
_refine_ls_weighting_details 'calc w=1/[\s^2^(Fo^2^)+(0.0435P)^2^+6.6383P] where P=(Fo^2^+2Fc^2^)/3'
_refine_ls_weighting_scheme calc
_refine_ls_wR_factor_gt 0.2000
_refine_ls_wR_factor_ref 0.2115
_reflns_number_gt 2047
_reflns_number_total 2614
_reflns_threshold_expression >2sigma(I)
_cod_data_source_file ol061988qsi20060814_022453.cif
_cod_data_source_block 03097
_cod_original_cell_volume 1465.6(6)
_cod_original_sg_symbol_H-M P2(1)/c
_cod_database_code 1506237

loop_
_symmetry_equiv_pos_as_xyz
'x, y, z'
'-x, y+1/2, -z+1/2'
'-x, -y, -z'
'x, -y-1/2, z-1/2'

loop_
_atom_site_label
_atom_site_type_symbol
_atom_site_fract_x
_atom_site_fract_y
_atom_site_fract_z
_atom_site_U_iso_or_equiv
_atom_site_adp_type
_atom_site_occupancy
_atom_site_symmetry_multiplicity
_atom_site_calc_flag
_atom_site_refinement_flags
_atom_site_disorder_assembly
_atom_site_disorder_group
Si1 Si 0.36750(17) 0.1559(7) 0.5439(3) 0.0563(9) Uani 0.613(4) 1 d PD A 1
C10 C 0.4196(6) 0.118(3) 0.6781(9) 0.115(5) Uani 0.613(4) 1 d PD A 1
H10A H 0.4181 0.2473 0.7183 0.173 Uiso 0.613(4) 1 calc PR A 1
H10B H 0.4723 0.0820 0.6750 0.173 Uiso 0.613(4) 1 calc PR A 1
H10C H 0.3962 0.0050 0.7123 0.173 Uiso 0.613(4) 1 calc PR A 1
C11 C 0.4113(7) 0.367(3) 0.4755(10) 0.115(5) Uani 0.613(4) 1 d PD A 1
H11A H 0.4125 0.4964 0.5161 0.173 Uiso 0.613(4) 1 calc PR A 1
H11B H 0.3815 0.3887 0.4056 0.173 Uiso 0.613(4) 1 calc PR A 1
H11C H 0.4630 0.3269 0.4687 0.173 Uiso 0.613(4) 1 calc PR A 1
C12 C 0.3681(7) -0.078(2) 0.4625(10) 0.095(3) Uani 0.613(4) 1 d PD A 1
H12A H 0.3454 -0.1945 0.4951 0.142 Uiso 0.613(4) 1 calc PR A 1
H12B H 0.4204 -0.1129 0.4562 0.142 Uiso 0.613(4) 1 calc PR A 1
H12C H 0.3390 -0.0511 0.3927 0.142 Uiso 0.613(4) 1 calc PR A 1
Si1' Si 0.3717(3) 0.2082(12) 0.5853(4) 0.0563(9) Uani 0.387(4) 1 d PD A 5
C10' C 0.3953(10) -0.050(3) 0.6557(16) 0.115(5) Uani 0.387(4) 1 d PD A 5
H10D H 0.3730 -0.1646 0.6108 0.173 Uiso 0.387(4) 1 calc PR A 5
H10E H 0.3747 -0.0505 0.7213 0.173 Uiso 0.387(4) 1 calc PR A 5
H10F H 0.4503 -0.0672 0.6712 0.173 Uiso 0.387(4) 1 calc PR A 5
C11' C 0.4111(12) 0.203(5) 0.4612(14) 0.115(5) Uani 0.387(4) 1 d PD A 5
H11D H 0.3856 0.0939 0.4151 0.173 Uiso 0.387(4) 1 calc PR A 5
H11E H 0.4654 0.1732 0.4768 0.173 Uiso 0.387(4) 1 calc PR A 5
H11F H 0.4030 0.3386 0.4262 0.173 Uiso 0.387(4) 1 calc PR A 5
C12' C 0.4059(10) 0.425(3) 0.6673(14) 0.095(3) Uani 0.387(4) 1 d PD A 5
H12D H 0.3820 0.4246 0.7301 0.142 Uiso 0.387(4) 1 calc PR A 5
H12E H 0.3936 0.5556 0.6286 0.142 Uiso 0.387(4) 1 calc PR A 5
H12F H 0.4609 0.4140 0.6879 0.142 Uiso 0.387(4) 1 calc PR A 5
O1 O 0.1954(16) -0.236(4) 0.762(2) 0.057(4) Uani 0.37(4) 1 d PD A 1
C1 C 0.2163(8) -0.0703(17) 0.7276(14) 0.0485(15) Uani 0.37(4) 1 d PD A 1
N1 N 0.2277(11) -0.0494(12) 0.6246(11) 0.0405(11) Uani 0.37(4) 1 d PD A 1
O1' O 0.2258(15) -0.2406(19) 0.7785(12) 0.057(4) Uani 0.63(4) 1 d PD A 5
C1' C 0.2286(6) -0.0764(12) 0.7324(10) 0.0485(15) Uani 0.63(4) 1 d PD A 5
N1' N 0.2250(8) -0.0484(8) 0.6264(7) 0.0405(11) Uani 0.63(4) 1 d PD A 5
O2 O 0.27920(16) 0.2310(5) 0.5410(2) 0.0380(8) Uani 1 1 d D . .
O3 O 0.0546(2) 0.0810(6) 0.6297(3) 0.0502(9) Uani 1 1 d . . .
O4 O 0.06647(18) 0.4194(5) 0.5945(2) 0.0420(8) Uani 1 1 d . . .
C2 C 0.2339(3) 0.1360(7) 0.7784(3) 0.0398(11) Uani 1 1 d D . .
H2A H 0.2451 0.1618 0.8516 0.048 Uiso 1 1 calc R A 1
C3 C 0.2312(2) 0.2758(7) 0.7039(3) 0.0310(10) Uani 1 1 d . A .
H3A H 0.2345 0.4223 0.7150 0.037 Uiso 1 1 calc R . .
C4 C 0.2223(2) 0.1713(7) 0.5980(3) 0.0293(9) Uani 1 1 d D A .
C5 C 0.1462(2) 0.1915(7) 0.5244(3) 0.0309(10) Uani 1 1 d . . .
H5A H 0.1472 0.3108 0.4748 0.037 Uiso 1 1 calc R A .
C6 C 0.1410(3) -0.0174(8) 0.4654(3) 0.0418(12) Uani 1 1 d . A .
H6A H 0.0875 -0.0572 0.4421 0.050 Uiso 1 1 calc R . .
H6B H 0.1664 -0.0080 0.4032 0.050 Uiso 1 1 calc R . .
C7 C 0.1809(3) -0.1768(8) 0.5441(4) 0.0513(14) Uani 1 1 d D . .
H7A H 0.1437 -0.2602 0.5751 0.062 Uiso 1 1 calc R A 1
H7B H 0.2127 -0.2724 0.5100 0.062 Uiso 1 1 calc R A 1
C8 C 0.0839(2) 0.2194(7) 0.5878(3) 0.0331(10) Uani 1 1 d . A .
C9 C 0.0145(3) 0.4743(9) 0.6646(4) 0.0543(14) Uani 1 1 d . . .
H9A H 0.0067 0.6257 0.6632 0.081 Uiso 1 1 calc R . .
H9B H 0.0356 0.4304 0.7361 0.081 Uiso 1 1 calc R . .
H9C H -0.0340 0.4038 0.6420 0.081 Uiso 1 1 calc R . .

loop_
_atom_site_aniso_label
_atom_site_aniso_U_11
_atom_site_aniso_U_22
_atom_site_aniso_U_33
_atom_site_aniso_U_23
_atom_site_aniso_U_13
_atom_site_aniso_U_12
Si1 0.0340(9) 0.095(3) 0.040(2) -0.0070(18) 0.0062(14) 0.0025(13)
C10 0.047(4) 0.227(16) 0.075(5) 0.035(8) 0.016(3) 0.009(7)
C11 0.047(4) 0.227(16) 0.075(5) 0.035(8) 0.016(3) 0.009(7)
C12 0.071(6) 0.123(10) 0.091(7) -0.024(7) 0.012(5) 0.009(6)
Si1' 0.0340(9) 0.095(3) 0.040(2) -0.0070(18) 0.0062(14) 0.0025(13)
C10' 0.047(4) 0.227(16) 0.075(5) 0.035(8) 0.016(3) 0.009(7)
C11' 0.047(4) 0.227(16) 0.075(5) 0.035(8) 0.016(3) 0.009(7)
C12' 0.071(6) 0.123(10) 0.091(7) -0.024(7) 0.012(5) 0.009(6)
O1 0.109(12) 0.024(2) 0.036(5) 0.014(3) 0.002(6) 0.012(6)
C1 0.079(4) 0.035(3) 0.033(3) 0.006(2) 0.013(3) 0.013(3)
N1 0.072(3) 0.023(2) 0.0272(19) -0.0022(16) 0.0097(19) 0.0067(19)
O1' 0.109(12) 0.024(2) 0.036(5) 0.014(3) 0.002(6) 0.012(6)
C1' 0.079(4) 0.035(3) 0.033(3) 0.006(2) 0.013(3) 0.013(3)
N1' 0.072(3) 0.023(2) 0.0272(19) -0.0022(16) 0.0097(19) 0.0067(19)
O2 0.0354(16) 0.048(2) 0.0321(16) -0.0009(15) 0.0101(13) -0.0044(15)
O3 0.057(2) 0.043(2) 0.057(2) -0.0038(18) 0.0304(18) -0.0155(17)
O4 0.0484(19) 0.041(2) 0.0401(18) 0.0019(15) 0.0166(15) 0.0073(16)
C2 0.057(3) 0.037(3) 0.025(2) -0.004(2) 0.006(2) 0.007(2)
C3 0.037(2) 0.024(2) 0.033(2) -0.0046(18) 0.0062(18) -0.0007(18)
C4 0.036(2) 0.024(2) 0.028(2) 0.0032(18) 0.0070(17) -0.0001(18)
C5 0.038(2) 0.029(2) 0.026(2) -0.0008(18) 0.0067(18) -0.0044(19)
C6 0.047(3) 0.048(3) 0.032(2) -0.011(2) 0.012(2) -0.009(2)
C7 0.081(4) 0.030(3) 0.048(3) -0.014(2) 0.026(3) -0.011(3)
C8 0.032(2) 0.040(3) 0.027(2) 0.000(2) 0.0021(18) -0.004(2)
C9 0.057(3) 0.056(3) 0.055(3) -0.012(3) 0.024(3) 0.007(3)

loop_
_atom_type_symbol
_atom_type_description
_atom_type_scat_dispersion_real
_atom_type_scat_dispersion_imag
_atom_type_scat_source
C C 0.0033 0.0016 'International Tables Vol C Tables 4.2.6.8 and 6.1.1.4'
H H 0.0000 0.0000 'International Tables Vol C Tables 4.2.6.8 and 6.1.1.4'
N N 0.0061 0.0033 'International Tables Vol C Tables 4.2.6.8 and 6.1.1.4'
O O 0.0106 0.0060 'International Tables Vol C Tables 4.2.6.8 and 6.1.1.4'
Si Si 0.0817 0.0704 'International Tables Vol C Tables 4.2.6.8 and 6.1.1.4'

loop_
_geom_angle_atom_site_label_1
_geom_angle_atom_site_label_2
_geom_angle_atom_site_label_3
_geom_angle
O2 Si1 C12 108.9(4)
O2 Si1 C10 113.2(4)
C12 Si1 C10 112.5(8)
O2 Si1 C11 104.9(5)
C12 Si1 C11 106.1(7)
C10 Si1 C11 110.8(7)
Si1 C10 H10A 109.5
Si1 C10 H10B 109.5
H10A C10 H10B 109.5
Si1 C10 H10C 109.5
H10A C10 H10C 109.5
H10B C10 H10C 109.5
Si1 C11 H11A 109.5
Si1 C11 H11B 109.5
H11A C11 H11B 109.5
Si1 C11 H11C 109.5
H11A C11 H11C 109.5
H11B C11 H11C 109.5
Si1 C12 H12A 109.5
Si1 C12 H12B 109.5
H12A C12 H12B 109.5
Si1 C12 H12C 109.5
H12A C12 H12C 109.5
H12B C12 H12C 109.5
O2 Si1' C12' 110.9(7)
O2 Si1' C11' 101.8(7)
C12' Si1' C11' 112.5(11)
O2 Si1' C10' 111.7(7)
C12' Si1' C10' 111.4(9)
C11' Si1' C10' 108.2(10)
Si1' C10' H10D 109.5
Si1' C10' H10E 109.5
H10D C10' H10E 109.5
Si1' C10' H10F 109.5
H10D C10' H10F 109.5
H10E C10' H10F 109.5
Si1' C11' H11D 109.5
Si1' C11' H11E 109.5
H11D C11' H11E 109.5
Si1' C11' H11F 109.5
H11D C11' H11F 109.5
H11E C11' H11F 109.5
Si1' C12' H12D 109.5
Si1' C12' H12E 109.5
H12D C12' H12E 109.5
Si1' C12' H12F 109.5
H12D C12' H12F 109.5
H12E C12' H12F 109.5
O1 C1 N1 121.9(15)
O1 C1 C2 132(2)
N1 C1 C2 106.5(12)
C1 N1 C4 107.8(12)
C1 N1 C7 117.9(11)
C4 N1 C7 111.4(6)
O1' C1' N1' 127.2(9)
O1' C1' C2 127.1(12)
N1' C1' C2 105.7(8)
C1' N1' C4 111.9(7)
C1' N1' C7 125.5(9)
C4 N1' C7 111.7(5)
C4 O2 Si1 133.3(3)
C4 O2 Si1' 124.2(3)
Si1 O2 Si1' 21.69(18)
C8 O4 C9 117.3(4)
C3 C2 C1' 109.9(6)
C3 C2 C1 107.7(8)
C1' C2 C1 8.6(5)
C3 C2 H2A 126.1
C1' C2 H2A 123.3
C1 C2 H2A 126.1
C2 C3 C4 110.4(4)
C2 C3 H3A 124.8
C4 C3 H3A 124.8
O2 C4 N1' 113.5(7)
O2 C4 N1 111.2(10)
N1' C4 N1 2.3(16)
O2 C4 C3 112.2(3)
N1' C4 C3 102.0(5)
N1 C4 C3 103.0(7)
O2 C4 C5 107.4(3)
N1' C4 C5 103.1(5)
N1 C4 C5 104.2(6)
C3 C4 C5 118.4(4)
C8 C5 C4 109.7(3)
C8 C5 C6 112.6(4)
C4 C5 C6 102.1(4)
C8 C5 H5A 110.7
C4 C5 H5A 110.7
C6 C5 H5A 110.7
C7 C6 C5 105.5(4)
C7 C6 H6A 110.6
C5 C6 H6A 110.6
C7 C6 H6B 110.6
C5 C6 H6B 110.6
H6A C6 H6B 108.8
N1' C7 N1 2.2(15)
N1' C7 C6 104.1(4)
N1 C7 C6 104.4(5)
N1' C7 H7A 109.1
N1 C7 H7A 110.9
C6 C7 H7A 110.9
N1' C7 H7B 112.9
N1 C7 H7B 110.9
C6 C7 H7B 110.9
H7A C7 H7B 108.9
O3 C8 O4 123.9(4)
O3 C8 C5 125.3(4)
O4 C8 C5 110.8(4)
O4 C9 H9A 109.5
O4 C9 H9B 109.5
H9A C9 H9B 109.5
O4 C9 H9C 109.5
H9A C9 H9C 109.5
H9B C9 H9C 109.5

loop_
_geom_bond_atom_site_label_1
_geom_bond_atom_site_label_2
_geom_bond_distance
Si1 O2 1.650(4)
Si1 C12 1.832(12)
Si1 C10 1.845(11)
Si1 C11 1.861(12)
C10 H10A 0.9800
C10 H10B 0.9800
C10 H10C 0.9800
C11 H11A 0.9800
C11 H11B 0.9800
C11 H11C 0.9800
C12 H12A 0.9800
C12 H12B 0.9800
C12 H12C 0.9800
Si1' O2 1.669(6)
Si1' C12' 1.794(16)
Si1' C11' 1.858(15)
Si1' C10' 1.901(16)
C10' H10D 0.9800
C10' H10E 0.9800
C10' H10F 0.9800
C11' H11D 0.9800
C11' H11E 0.9800
C11' H11F 0.9800
C12' H12D 0.9800
C12' H12E 0.9800
C12' H12F 0.9800
O1 C1 1.235(14)
C1 N1 1.387(14)
C1 C2 1.486(9)
N1 C4 1.455(8)
N1 C7 1.470(9)
O1' C1' 1.215(9)
C1' N1' 1.373(9)
C1' C2 1.482(8)
N1' C4 1.453(7)
N1' C7 1.467(7)
O2 C4 1.409(5)
O3 C8 1.204(5)
O4 C8 1.326(6)
O4 C9 1.448(5)
C2 C3 1.311(6)
C2 H2A 0.9500
C3 C4 1.509(6)
C3 H3A 0.9500
C4 C5 1.532(6)
C5 C8 1.504(6)
C5 C6 1.536(6)
C5 H5A 1.0000
C6 C7 1.533(7)
C6 H6A 0.9900
C6 H6B 0.9900
C7 H7A 0.9900
C7 H7B 0.9900
C9 H9A 0.9800
C9 H9B 0.9800
C9 H9C 0.9800

loop_
_geom_torsion_atom_site_label_1
_geom_torsion_atom_site_label_2
_geom_torsion_atom_site_label_3
_geom_torsion_atom_site_label_4
_geom_torsion
O1 C1 N1 C4 157.9(12)
C2 C1 N1 C4 -22.1(12)
O1 C1 N1 C7 30.8(11)
C2 C1 N1 C7 -149.2(11)
O1' C1' N1' C4 174.0(9)
C2 C1' N1' C4 -3.9(15)
O1' C1' N1' C7 33(2)
C2 C1' N1' C7 -144.7(8)
C12 Si1 O2 C4 84.3(6)
C10 Si1 O2 C4 -41.6(8)
C11 Si1 O2 C4 -162.5(6)
C12 Si1 O2 Si1' 158.3(12)
C10 Si1 O2 Si1' 32.4(11)
C11 Si1 O2 Si1' -88.6(12)
C12' Si1' O2 C4 -83.0(9)
C11' Si1' O2 C4 157.0(10)
C10' Si1' O2 C4 41.8(9)
C12' Si1' O2 Si1 154.8(14)
C11' Si1' O2 Si1 34.8(12)
C10' Si1' O2 Si1 -80.4(13)
O1' C1' C2 C3 -176.2(10)
N1' C1' C2 C3 1.7(12)
O1' C1' C2 C1 -100(8)
N1' C1' C2 C1 78(9)
O1 C1 C2 C3 -161.2(10)
N1 C1 C2 C3 18.8(10)
O1 C1 C2 C1' 92(8)
N1 C1 C2 C1' -88(8)
C1' C2 C3 C4 1.1(7)
C1 C2 C3 C4 -7.7(8)
Si1 O2 C4 N1' -34.0(6)
Si1' O2 C4 N1' -59.5(6)
Si1 O2 C4 N1 -33.9(6)
Si1' O2 C4 N1 -59.3(6)
Si1 O2 C4 C3 80.9(5)
Si1' O2 C4 C3 55.4(5)
Si1 O2 C4 C5 -147.4(4)
Si1' O2 C4 C5 -172.8(4)
C1' N1' C4 O2 125.3(11)
C7 N1' C4 O2 -88.3(10)
C1' N1' C4 N1 122(13)
C7 N1' C4 N1 -92(13)
C1' N1' C4 C3 4.4(13)
C7 N1' C4 C3 150.8(9)
C1' N1' C4 C5 -118.8(10)
C7 N1' C4 C5 27.5(11)
C1 N1 C4 O2 137.5(9)
C7 N1 C4 O2 -91.7(14)
C1 N1 C4 N1' -46(12)
C7 N1 C4 N1' 85(12)
C1 N1 C4 C3 17.1(11)
C7 N1 C4 C3 148.0(13)
C1 N1 C4 C5 -107.1(8)
C7 N1 C4 C5 23.8(17)
C2 C3 C4 O2 -125.0(4)
C2 C3 C4 N1' -3.3(7)
C2 C3 C4 N1 -5.3(10)
C2 C3 C4 C5 109.0(5)
O2 C4 C5 C8 -156.3(3)
N1' C4 C5 C8 83.6(7)
N1 C4 C5 C8 85.6(10)
C3 C4 C5 C8 -28.0(5)
O2 C4 C5 C6 84.1(4)
N1' C4 C5 C6 -36.1(7)
N1 C4 C5 C6 -34.0(10)
C3 C4 C5 C6 -147.7(4)
C8 C5 C6 C7 -85.0(5)
C4 C5 C6 C7 32.6(4)
C1' N1' C7 N1 -128(12)
C4 N1' C7 N1 91(12)
C1' N1' C7 C6 134.0(12)
C4 N1' C7 C6 -6.9(12)
C1 N1 C7 N1' 40(12)
C4 N1 C7 N1' -86(12)
C1 N1 C7 C6 122.4(10)
C4 N1 C7 C6 -3.0(17)
C5 C6 C7 N1' -16.7(8)
C5 C6 C7 N1 -19.0(11)
C9 O4 C8 O3 6.1(7)
C9 O4 C8 C5 -172.0(4)
C4 C5 C8 O3 -80.4(5)
C6 C5 C8 O3 32.5(6)
C4 C5 C8 O4 97.6(4)
C6 C5 C8 O4 -149.5(4)
